data_7711878
loop_
_publ_author_name
'Jiang, Ming'
'Zhang, Juzheng'
'Xu, Shihang'
'Li, Yanping'
'Li, Wenjuan'
'Liang, Hong'
'Yang, Feng'

_publ_section_title
;
 Designing a multitarget In(III) compound to overcome the resistance of
 lung cancer cells to cisplatin.
;
_journal_issue 2
_journal_name_full 'Dalton transactions (Cambridge, England : 2003)'
_journal_page_first 269
_journal_page_last 280
_journal_paper_doi 10.1039/d2dt03374g
_journal_volume 52
_journal_year 2023
_chemical_formula_moiety 'C10 H15 Cl2 In N4 O S'
_chemical_formula_sum 'C10 H15 Cl2 In N4 O S'
_chemical_formula_weight 425.04
_space_group_crystal_system monoclinic
_space_group_IT_number 14
_space_group_name_Hall '-P 2yn'
_space_group_name_H-M_alt 'P 1 21/n 1'
_atom_sites_solution_hydrogens mixed
_audit_creation_date 2022-11-09
_audit_creation_method
;
Olex2 1.5
(compiled 2022.04.07 svn.rca3783a0 for OlexSys, GUI svn.r6498)
;
_audit_update_record
;
2022-11-13 deposited with the CCDC.	2022-12-02 downloaded from the CCDC.
;
_cell_angle_alpha 90
_cell_angle_beta 100.690(4)
_cell_angle_gamma 90
_cell_formula_units_Z 4
_cell_length_a 7.1554(3)
_cell_length_b 13.3631(5)
_cell_length_c 16.2296(6)
_cell_measurement_reflns_used 3537
_cell_measurement_temperature 296(2)
_cell_measurement_theta_max 28.0250
_cell_measurement_theta_min 3.7910
_cell_volume 1524.92(10)
_computing_cell_refinement 'CrysAlisPro 1.171.38.43 (Rigaku OD, 2015)'
_computing_data_collection 'CrysAlisPro 1.171.38.43 (Rigaku OD, 2015)'
_computing_data_reduction 'CrysAlisPro 1.171.38.43 (Rigaku OD, 2015)'
_computing_molecular_graphics 'Olex2 1.5 (Dolomanov et al., 2009)'
_computing_publication_material 'Olex2 1.5 (Dolomanov et al., 2009)'
_computing_structure_refinement 'SHELXL 2018/3 (Sheldrick, 2015)'
_computing_structure_solution 'ShelXS (Sheldrick, 2008)'
_diffrn_ambient_temperature 296.15
_diffrn_detector 'CCD plate'
_diffrn_detector_area_resol_mean 15.9784
_diffrn_detector_type Eos
_diffrn_measured_fraction_theta_full 0.997
_diffrn_measured_fraction_theta_max 0.997
_diffrn_measurement_details
;
List of Runs (angles in degrees, time in seconds):

  # Type    Start    End  Width  t~exp~   \w     \q     \k     \f   Frames
#--------------------------------------------------------------------------
  1  \w     35.00  94.00   1.00    2.50    --   17.61 178.00-150.00   59
  2  \w     -4.00  86.00   1.00    2.50    --   17.61  57.00 -90.00   90
  3  \w    -20.00  60.00   1.00    2.50    --   17.61 -99.00-180.00   80
  4  \w    -92.00   6.00   1.00    2.50    --  -19.88 -38.00 -30.00   98
  5  \w    -40.00  23.00   1.00    2.50    --  -19.88  57.00 -30.00   63
;
_diffrn_measurement_device 'four-circle diffractometer'
_diffrn_measurement_device_type 'SuperNova, Single source at offset, Eos'
_diffrn_measurement_method '\w scans'
_diffrn_orient_matrix_type 'CrysAlisPro convention (1999,Acta A55,543-557)'
_diffrn_orient_matrix_UB_11 0.0019383000
_diffrn_orient_matrix_UB_12 0.0524277000
_diffrn_orient_matrix_UB_13 0.0068172000
_diffrn_orient_matrix_UB_21 0.0925536000
_diffrn_orient_matrix_UB_22 0.0022905000
_diffrn_orient_matrix_UB_23 -0.0097298000
_diffrn_orient_matrix_UB_31 -0.0400582000
_diffrn_orient_matrix_UB_32 0.0078490000
_diffrn_orient_matrix_UB_33 -0.0428748000
_diffrn_radiation_monochromator mirror
_diffrn_radiation_probe x-ray
_diffrn_radiation_type 'Mo K\a'
_diffrn_radiation_wavelength 0.71073
_diffrn_reflns_av_R_equivalents 0.0378
_diffrn_reflns_av_unetI/netI 0.0393
_diffrn_reflns_Laue_measured_fraction_full 0.997
_diffrn_reflns_Laue_measured_fraction_max 0.997
_diffrn_reflns_limit_h_max 8
_diffrn_reflns_limit_h_min -8
_diffrn_reflns_limit_k_max 15
_diffrn_reflns_limit_k_min -16
_diffrn_reflns_limit_l_max 19
_diffrn_reflns_limit_l_min -20
_diffrn_reflns_number 10849
_diffrn_reflns_point_group_measured_fraction_full 0.997
_diffrn_reflns_point_group_measured_fraction_max 0.997
_diffrn_reflns_theta_full 25.242
_diffrn_reflns_theta_max 25.998
_diffrn_reflns_theta_min 3.376
_diffrn_source 'micro-focus sealed X-ray tube'
_diffrn_source_type 'SuperNova (Mo) X-ray Source'
_exptl_absorpt_coefficient_mu 2.034
_exptl_absorpt_correction_T_max 1.00000
_exptl_absorpt_correction_T_min 0.59947
_exptl_absorpt_correction_type multi-scan
_exptl_absorpt_process_details
;
CrysAlisPro 1.171.38.43 (Rigaku Oxford Diffraction, 2015)
Empirical absorption correction using spherical harmonics,
 implemented in SCALE3 ABSPACK scaling algorithm.
;
_exptl_crystal_colour 'metallic yellowish yellow'
_exptl_crystal_colour_lustre metallic
_exptl_crystal_colour_modifier yellowish
_exptl_crystal_colour_primary yellow
_exptl_crystal_density_diffrn 1.851
_exptl_crystal_density_method 'not measured'
_exptl_crystal_description plate
_exptl_crystal_F_000 840
_exptl_crystal_preparation 'heated 343k'
_exptl_crystal_size_max 0.21
_exptl_crystal_size_mid 0.13
_exptl_crystal_size_min 0.12
_refine_diff_density_max 0.457
_refine_diff_density_min -0.719
_refine_diff_density_rms 0.088
_refine_ls_extinction_method none
_refine_ls_goodness_of_fit_ref 1.064
_refine_ls_hydrogen_treatment mixed
_refine_ls_matrix_type full
_refine_ls_number_parameters 177
_refine_ls_number_reflns 2988
_refine_ls_number_restraints 267
_refine_ls_restrained_S_all 1.107
_refine_ls_R_factor_all 0.0404
_refine_ls_R_factor_gt 0.0296
_refine_ls_shift/su_max 0.001
_refine_ls_shift/su_mean 0.000
_refine_ls_structure_factor_coef Fsqd
_refine_ls_weighting_details 'w=1/[\s^2^(Fo^2^)+(0.0255P)^2^+0.8532P] where P=(Fo^2^+2Fc^2^)/3'
_refine_ls_weighting_scheme calc
_refine_ls_wR_factor_gt 0.0656
_refine_ls_wR_factor_ref 0.0702
_reflns_Friedel_coverage 0.000
_reflns_number_gt 2454
_reflns_number_total 2988
_reflns_threshold_expression 'I > 2\s(I)'
_cod_data_source_file d2dt03374g2.cif
_cod_data_source_block c1
_cod_depositor_comments 'Adding full bibliography for 7711878--7711882.cif.'
_cod_database_code 7711878
_shelx_shelxl_version_number 2018/3
_shelx_space_group_comment
;
The symmetry employed for this shelxl refinement is uniquely defined
by the following loop, which should always be used as a source of
symmetry information in preference to the above space-group names.
They are only intended as comments.
;
_shelx_estimated_absorpt_t_max 0.792
_shelx_estimated_absorpt_t_min 0.675
_olex2_refinement_description
;
1. Fixed Uiso
 At 1.2 times of:
  All C(H) groups, All C(H,H) groups, All N(H,H) groups
 At 1.5 times of:
  All C(H,H,H) groups, All O(H) groups
2. Restrained distances
 O1-H1
 0.85 with sigma of 0.01
 In1-H1
 2.893498 with sigma of 0.02
3. Rigid bond restraints
 C1, C0AA
 with sigma for 1-2 distances of 0.01 and sigma for 1-3 distances of 0.01
 C0AA, C1
 with sigma for 1-2 distances of 0.001 and sigma for 1-3 distances of 0.002
4. Uiso/Uaniso restraints and constraints
C5 \\sim C4 \\sim C6 \\sim C2 \\sim C9 \\sim C3 \\sim C7 \\sim C8 \\sim C1
\\sim C0AA: within 7A with sigma of 0.01 and sigma for terminal atoms of 0.02
within 7A
5.a Secondary CH2 refined with riding coordinates:
 C1(H1A,H1B)
5.b Aromatic/amide H refined with riding coordinates:
 C6(H6), C9(H9), C7(H7), C8(H8)
5.c X=CH2 refined with riding coordinates:
 N4(H4A,H4B)
5.d Idealised Me refined as rotating group:
 C3(H3A,H3B,H3C), C0AA(H0AA,H0AB,H0AC)
;
_olex2_submission_special_instructions 'No special instructions were received'
_oxdiff_exptl_absorpt_empirical_details
;
Empirical correction (ABSPACK) includes:
- Absorption correction using spherical harmonics
- Frame scaling
;
_oxdiff_exptl_absorpt_empirical_full_max 1.538
_oxdiff_exptl_absorpt_empirical_full_min 0.730

loop_
_space_group_symop_operation_xyz
'x, y, z'
'-x+1/2, y+1/2, -z+1/2'
'-x, -y, -z'
'x-1/2, -y-1/2, z-1/2'

loop_
_atom_site_label
_atom_site_type_symbol
_atom_site_fract_x
_atom_site_fract_y
_atom_site_fract_z
_atom_site_U_iso_or_equiv
_atom_site_adp_type
_atom_site_occupancy
_atom_site_site_symmetry_order
_atom_site_calc_flag
_atom_site_refinement_flags_posn
_atom_site_refinement_flags_adp
_atom_site_refinement_flags_occupancy
_atom_site_disorder_assembly
_atom_site_disorder_group
In1 In 0.41978(4) 0.28668(2) 0.70050(2) 0.02919(10) Uani 1 1 d D . . . .
Cl1 Cl 0.74526(14) 0.36174(7) 0.71220(6) 0.0403(2) Uani 1 1 d . . . . .
Cl2 Cl 0.34008(18) 0.35485(9) 0.82537(6) 0.0537(3) Uani 1 1 d . . . . .
S1 S 0.52335(16) 0.11226(7) 0.72850(6) 0.0373(2) Uani 1 1 d . . . . .
N2 N 0.4116(4) 0.2293(2) 0.56948(17) 0.0261(7) Uani 1 1 d . . . . .
N1 N 0.3146(4) 0.4120(2) 0.61077(18) 0.0325(7) Uani 1 1 d . . . . .
N3 N 0.4582(4) 0.1322(2) 0.55432(17) 0.0311(7) Uani 1 1 d . . . . .
N4 N 0.5636(5) -0.0155(2) 0.61306(19) 0.0468(10) Uani 1 1 d . . . . .
H4A H 0.560845 -0.038186 0.563255 0.056 Uiso 1 1 calc R U . . .
H4B H 0.599662 -0.053605 0.655759 0.056 Uiso 1 1 calc R U . . .
O1 O 0.0960(4) 0.2386(3) 0.6685(2) 0.0612(9) Uani 1 1 d D . . . .
H1 H 0.010(3) 0.274(3) 0.683(3) 0.092 Uiso 1 1 d D U . . .
C5 C 0.3099(5) 0.3922(3) 0.5283(2) 0.0307(8) Uani 1 1 d . U . . .
C4 C 0.3606(5) 0.2889(3) 0.5068(2) 0.0312(8) Uani 1 1 d . U . . .
C6 C 0.2597(6) 0.4675(3) 0.4695(2) 0.0371(9) Uani 1 1 d . U . . .
H6 H 0.254056 0.454392 0.412804 0.045 Uiso 1 1 calc R U . . .
C2 C 0.5123(5) 0.0781(3) 0.6240(2) 0.0328(8) Uani 1 1 d . U . . .
C9 C 0.2743(6) 0.5033(3) 0.6349(3) 0.0411(9) Uani 1 1 d . U . . .
H9 H 0.279343 0.515357 0.691691 0.049 Uiso 1 1 calc R U . . .
C3 C 0.3529(7) 0.2583(3) 0.4179(2) 0.0473(11) Uani 1 1 d . U . . .
H3A H 0.467876 0.223558 0.413042 0.071 Uiso 1 1 calc R U . . .
H3B H 0.340071 0.316637 0.382817 0.071 Uiso 1 1 calc R U . . .
H3C H 0.245912 0.214887 0.400559 0.071 Uiso 1 1 calc R U . . .
C7 C 0.2181(6) 0.5619(3) 0.4956(3) 0.0419(9) Uani 1 1 d . U . . .
H7 H 0.185062 0.612663 0.456353 0.050 Uiso 1 1 calc R U . . .
C8 C 0.2252(6) 0.5809(3) 0.5788(3) 0.0440(10) Uani 1 1 d . U . . .
H8 H 0.197874 0.644263 0.597141 0.053 Uiso 1 1 calc R U . . .
C1 C 0.0118(7) 0.1444(4) 0.6391(3) 0.0631(11) Uani 1 1 d . U . . .
H1A H 0.107068 0.092242 0.651748 0.076 Uiso 1 1 calc R U . . .
H1B H -0.089747 0.129123 0.669235 0.076 Uiso 1 1 calc R U . . .
C0AA C -0.0619(9) 0.1435(5) 0.5526(3) 0.0989(18) Uani 1 1 d . U . . .
H0AA H 0.035180 0.163706 0.522491 0.148 Uiso 1 1 calc R U . . .
H0AB H -0.167324 0.188964 0.540584 0.148 Uiso 1 1 calc R U . . .
H0AC H -0.104087 0.077125 0.535755 0.148 Uiso 1 1 calc R U . . .

loop_
_atom_site_aniso_label
_atom_site_aniso_U_11
_atom_site_aniso_U_22
_atom_site_aniso_U_33
_atom_site_aniso_U_23
_atom_site_aniso_U_13
_atom_site_aniso_U_12
In1 0.03521(17) 0.02748(15) 0.02453(15) -0.00244(10) 0.00460(11) 0.00265(11)
Cl1 0.0388(6) 0.0422(6) 0.0379(6) -0.0037(4) 0.0021(4) -0.0071(4)
Cl2 0.0735(8) 0.0553(7) 0.0364(6) -0.0095(5) 0.0209(5) 0.0095(6)
S1 0.0568(7) 0.0286(5) 0.0261(5) 0.0011(4) 0.0066(5) 0.0051(4)
N2 0.0287(17) 0.0236(16) 0.0254(15) -0.0004(12) 0.0039(13) 0.0016(12)
N1 0.0363(19) 0.0293(17) 0.0309(17) -0.0003(13) 0.0037(14) 0.0062(14)
N3 0.0408(19) 0.0241(16) 0.0271(16) -0.0028(13) 0.0027(14) 0.0033(14)
N4 0.084(3) 0.0282(19) 0.0263(17) -0.0002(14) 0.0059(17) 0.0122(18)
O1 0.0374(18) 0.061(2) 0.088(3) -0.0276(19) 0.0194(17) -0.0068(15)
C5 0.0311(18) 0.0294(18) 0.0303(18) 0.0001(14) 0.0023(15) 0.0002(14)
C4 0.0334(19) 0.0290(17) 0.0307(17) -0.0019(15) 0.0050(15) -0.0002(15)
C6 0.041(2) 0.0340(19) 0.0355(19) 0.0025(16) 0.0042(16) 0.0004(16)
C2 0.037(2) 0.0300(18) 0.0323(18) -0.0011(15) 0.0078(16) 0.0004(15)
C9 0.047(2) 0.0360(19) 0.040(2) -0.0076(16) 0.0075(17) 0.0063(17)
C3 0.069(3) 0.039(2) 0.031(2) 0.0004(18) 0.002(2) 0.007(2)
C7 0.043(2) 0.035(2) 0.047(2) 0.0085(17) 0.0071(17) 0.0058(17)
C8 0.049(2) 0.0296(19) 0.053(2) 0.0017(17) 0.0080(19) 0.0081(17)
C1 0.052(2) 0.063(2) 0.074(2) -0.005(2) 0.010(2) -0.010(2)
C0AA 0.093(4) 0.122(4) 0.077(2) 0.006(3) 0.003(3) -0.019(4)

loop_
_atom_type_symbol
_atom_type_description
_atom_type_scat_dispersion_real
_atom_type_scat_dispersion_imag
_atom_type_scat_source
C C 0.0033 0.0016 'International Tables Vol C Tables 4.2.6.8 and 6.1.1.4'
H H 0.0000 0.0000 'International Tables Vol C Tables 4.2.6.8 and 6.1.1.4'
Cl Cl 0.1484 0.1585 'International Tables Vol C Tables 4.2.6.8 and 6.1.1.4'
In In -0.7276 1.3100 'International Tables Vol C Tables 4.2.6.8 and 6.1.1.4'
N N 0.0061 0.0033 'International Tables Vol C Tables 4.2.6.8 and 6.1.1.4'
O O 0.0106 0.0060 'International Tables Vol C Tables 4.2.6.8 and 6.1.1.4'
S S 0.1246 0.1234 'International Tables Vol C Tables 4.2.6.8 and 6.1.1.4'

loop_
_geom_angle_atom_site_label_1
_geom_angle_atom_site_label_2
_geom_angle_atom_site_label_3
_geom_angle
_geom_angle_site_symmetry_1
_geom_angle_site_symmetry_3
_geom_angle_publ_flag
Cl2 In1 Cl1 98.50(4) . . ?
Cl2 In1 S1 108.41(4) . . ?
S1 In1 Cl1 96.95(4) . . ?
N2 In1 Cl1 93.93(8) . . ?
N2 In1 Cl2 164.62(8) . . ?
N2 In1 S1 78.83(7) . . ?
N2 In1 N1 72.28(10) . . ?
N2 In1 O1 81.24(11) . . ?
N1 In1 Cl1 86.91(8) . . ?
N1 In1 Cl2 99.29(8) . . ?
N1 In1 S1 151.05(8) . . ?
N1 In1 O1 82.18(12) . . ?
O1 In1 Cl1 168.97(10) . . ?
O1 In1 Cl2 84.92(8) . . ?
O1 In1 S1 91.86(9) . . ?
C2 S1 In1 96.32(13) . . ?
N3 N2 In1 121.8(2) . . ?
C4 N2 In1 119.3(2) . . ?
C4 N2 N3 119.0(3) . . ?
C5 N1 In1 115.9(2) . . ?
C9 N1 In1 123.8(2) . . ?
C9 N1 C5 120.1(3) . . ?
C2 N3 N2 113.6(3) . . ?
H4A N4 H4B 120.0 . . ?
C2 N4 H4A 120.0 . . ?
C2 N4 H4B 120.0 . . ?
In1 O1 H1 121.5(19) . . ?
C1 O1 In1 130.0(3) . . ?
C1 O1 H1 107(2) . . ?
N1 C5 C4 116.7(3) . . ?
N1 C5 C6 119.5(3) . . ?
C6 C5 C4 123.7(3) . . ?
N2 C4 C5 115.7(3) . . ?
N2 C4 C3 123.3(3) . . ?
C5 C4 C3 121.0(3) . . ?
C5 C6 H6 120.2 . . ?
C7 C6 C5 119.6(4) . . ?
C7 C6 H6 120.2 . . ?
N3 C2 S1 129.4(3) . . ?
N4 C2 S1 114.4(3) . . ?
N4 C2 N3 116.1(3) . . ?
N1 C9 H9 118.7 . . ?
N1 C9 C8 122.5(4) . . ?
C8 C9 H9 118.7 . . ?
C4 C3 H3A 109.5 . . ?
C4 C3 H3B 109.5 . . ?
C4 C3 H3C 109.5 . . ?
H3A C3 H3B 109.5 . . ?
H3A C3 H3C 109.5 . . ?
H3B C3 H3C 109.5 . . ?
C6 C7 H7 119.9 . . ?
C8 C7 C6 120.2(4) . . ?
C8 C7 H7 119.9 . . ?
C9 C8 H8 121.0 . . ?
C7 C8 C9 118.0(4) . . ?
C7 C8 H8 121.0 . . ?
O1 C1 H1A 108.9 . . ?
O1 C1 H1B 108.9 . . ?
H1A C1 H1B 107.7 . . ?
C0AA C1 O1 113.3(5) . . ?
C0AA C1 H1A 108.9 . . ?
C0AA C1 H1B 108.9 . . ?
C1 C0AA H0AA 109.5 . . ?
C1 C0AA H0AB 109.5 . . ?
C1 C0AA H0AC 109.5 . . ?
H0AA C0AA H0AB 109.5 . . ?
H0AA C0AA H0AC 109.5 . . ?
H0AB C0AA H0AC 109.5 . . ?

loop_
_geom_bond_atom_site_label_1
_geom_bond_atom_site_label_2
_geom_bond_distance
_geom_bond_site_symmetry_2
_geom_bond_publ_flag
In1 Cl1 2.5104(10) . ?
In1 Cl2 2.3856(10) . ?
In1 S1 2.4624(10) . ?
In1 N2 2.251(3) . ?
In1 N1 2.255(3) . ?
In1 O1 2.367(3) . ?
S1 C2 1.744(4) . ?
N2 N3 1.373(4) . ?
N2 C4 1.289(4) . ?
N1 C5 1.358(4) . ?
N1 C9 1.329(5) . ?
N3 C2 1.337(4) . ?
N4 H4A 0.8600 . ?
N4 H4B 0.8600 . ?
N4 C2 1.326(5) . ?
O1 H1 0.844(10) . ?
O1 C1 1.438(5) . ?
C5 C4 1.486(5) . ?
C5 C6 1.388(5) . ?
C4 C3 1.491(5) . ?
C6 H6 0.9300 . ?
C6 C7 1.381(5) . ?
C9 H9 0.9300 . ?
C9 C8 1.383(5) . ?
C3 H3A 0.9600 . ?
C3 H3B 0.9600 . ?
C3 H3C 0.9600 . ?
C7 H7 0.9300 . ?
C7 C8 1.366(5) . ?
C8 H8 0.9300 . ?
C1 H1A 0.9700 . ?
C1 H1B 0.9700 . ?
C1 C0AA 1.405(7) . ?
C0AA H0AA 0.9600 . ?
C0AA H0AB 0.9600 . ?
C0AA H0AC 0.9600 . ?

loop_
_geom_torsion_atom_site_label_1
_geom_torsion_atom_site_label_2
_geom_torsion_atom_site_label_3
_geom_torsion_atom_site_label_4
_geom_torsion
_geom_torsion_site_symmetry_1
_geom_torsion_site_symmetry_2
_geom_torsion_site_symmetry_3
_geom_torsion_site_symmetry_4
_geom_torsion_publ_flag
In1 S1 C2 N3 -1.8(4) . . . . ?
In1 S1 C2 N4 179.0(3) . . . . ?
In1 N2 N3 C2 -1.7(4) . . . . ?
In1 N2 C4 C5 -0.3(4) . . . . ?
In1 N2 C4 C3 179.3(3) . . . . ?
In1 N1 C5 C4 4.4(4) . . . . ?
In1 N1 C5 C6 -175.5(3) . . . . ?
In1 N1 C9 C8 174.5(3) . . . . ?
In1 O1 C1 C0AA -101.3(5) . . . . ?
N2 N3 C2 S1 2.5(5) . . . . ?
N2 N3 C2 N4 -178.3(3) . . . . ?
N1 C5 C4 N2 -2.7(5) . . . . ?
N1 C5 C4 C3 177.7(3) . . . . ?
N1 C5 C6 C7 1.1(6) . . . . ?
N1 C9 C8 C7 0.1(6) . . . . ?
N3 N2 C4 C5 179.2(3) . . . . ?
N3 N2 C4 C3 -1.3(5) . . . . ?
C5 N1 C9 C8 0.5(6) . . . . ?
C5 C6 C7 C8 -0.4(6) . . . . ?
C4 N2 N3 C2 178.8(3) . . . . ?
C4 C5 C6 C7 -178.8(4) . . . . ?
C6 C5 C4 N2 177.2(3) . . . . ?
C6 C5 C4 C3 -2.4(6) . . . . ?
C6 C7 C8 C9 -0.2(6) . . . . ?
C9 N1 C5 C4 178.8(3) . . . . ?
C9 N1 C5 C6 -1.1(5) . . . . ?
